data_4066724
loop_
_publ_author_name
'Riederer, Stephanie K. U.'
'Gigler, Peter'
'H\"ogerl, Manuel P.'
'Herdtweck, Eberhardt'
'Bechlars, Bettina'
'Herrmann, Wolfgang A.'
'K\"uhn, Fritz E.'

_publ_section_title
;
 Impact of Ligand Modification on Structures and Catalytic Activities of
 Chelating Bis-Carbene Rhodium(I) Complexes&#x2020;
;
_journal_issue 21
_journal_name_full Organometallics
_journal_page_first 5681
_journal_paper_doi 10.1021/om1005897
_journal_volume 29
_journal_year 2010
_chemical_formula_moiety 'C34 H42 N4 Rh, F6 P'
_chemical_formula_sum 'C34 H42 F6 N4 P Rh'
_chemical_formula_weight 754.6
_chemical_name_systematic
;
 ?
;
_space_group_IT_number 14
_symmetry_cell_setting monoclinic
_symmetry_Int_Tables_number 14
_symmetry_space_group_name_Hall '-P 2ybc'
_symmetry_space_group_name_H-M 'P 1 21/c 1'
_atom_sites_solution_hydrogens geom
_atom_sites_solution_primary direct
_atom_sites_solution_secondary difmap
_cell_angle_alpha 90.00
_cell_angle_beta 102.209(7)
_cell_angle_gamma 90.00
_cell_formula_units_Z 4
_cell_length_a 17.500(3)
_cell_length_b 10.0278(14)
_cell_length_c 19.457(3)
_cell_measurement_reflns_used 9982
_cell_measurement_temperature 173(2)
_cell_measurement_theta_max 25.47
_cell_measurement_theta_min 2.22
_cell_volume 3337.2(9)
_computing_cell_refinement 'SAINT (Bruker, 2008b)'
_computing_data_collection 'APEX II Control Software (Bruker, 2008a)'
_computing_data_reduction 'SAINT (Bruker, 2008b)'
_computing_molecular_graphics 'PLATON (Spek, 2008)'
_computing_publication_material 'PLATON (Spek, 2008)'
_computing_structure_refinement 'SHELXL97 (Sheldrick, 1998)'
_computing_structure_solution 'SHELXS97 (Sheldrick, 1998)'
_diffrn_ambient_temperature 173(2)
_diffrn_detector ' CCD plate '
_diffrn_detector_area_resol_mean 16
_diffrn_measured_fraction_theta_full 0.974
_diffrn_measured_fraction_theta_max 0.974
_diffrn_measurement_device ' \k-geometry diffractometer '
_diffrn_measurement_device_type ' Bruker APEX-II CCD '
_diffrn_measurement_method ' phi- and omega-rotation '
_diffrn_radiation_monochromator graphite
_diffrn_radiation_source 'fine-focus sealed tube'
_diffrn_radiation_type MoK\a
_diffrn_radiation_wavelength 0.71073
_diffrn_reflns_av_R_equivalents 0.0564
_diffrn_reflns_av_sigmaI/netI 0.0267
_diffrn_reflns_limit_h_max 21
_diffrn_reflns_limit_h_min -21
_diffrn_reflns_limit_k_max 11
_diffrn_reflns_limit_k_min -11
_diffrn_reflns_limit_l_max 23
_diffrn_reflns_limit_l_min -22
_diffrn_reflns_number 69161
_diffrn_reflns_theta_full 25.55
_diffrn_reflns_theta_max 25.55
_diffrn_reflns_theta_min 1.19
_diffrn_standards_decay_% 0
_exptl_absorpt_coefficient_mu 0.624
_exptl_absorpt_correction_T_max 0.8960
_exptl_absorpt_correction_T_min 0.7021
_exptl_absorpt_correction_type multi-scan
_exptl_absorpt_process_details 'SADABS, Bruker, 2008b'
_exptl_crystal_colour yellow
_exptl_crystal_density_diffrn 1.502
_exptl_crystal_density_meas ?
_exptl_crystal_density_method none
_exptl_crystal_description fragment
_exptl_crystal_F_000 1552
_exptl_crystal_size_max 0.61
_exptl_crystal_size_mid 0.25
_exptl_crystal_size_min 0.18
_refine_diff_density_max 1.178
_refine_diff_density_min -1.010
_refine_diff_density_rms 0.108
_refine_ls_extinction_method none
_refine_ls_goodness_of_fit_ref 1.147
_refine_ls_hydrogen_treatment constr
_refine_ls_matrix_type full
_refine_ls_number_parameters 421
_refine_ls_number_reflns 6079
_refine_ls_number_restraints 0
_refine_ls_restrained_S_all 1.147
_refine_ls_R_factor_all 0.0550
_refine_ls_R_factor_gt 0.0410
_refine_ls_shift/su_max 0.001
_refine_ls_shift/su_mean 0.000
_refine_ls_structure_factor_coef Fsqd
_refine_ls_weighting_details 'calc w=1/[\s^2^(Fo^2^)+(0.0345P)^2^+8.6852P] where P=(Fo^2^+2Fc^2^)/3'
_refine_ls_weighting_scheme calc
_refine_ls_wR_factor_gt 0.0947
_refine_ls_wR_factor_ref 0.1060
_reflns_number_gt 5073
_reflns_number_total 6079
_reflns_threshold_expression >2\s(I)
_cod_data_source_file om1005897_si_003.cif
_cod_data_source_block compound_im-3-2-Mes
_cod_depositor_comments
;
The following automatic conversions were performed:

'_exptl_crystal_density_meas' value 'none' was changed to '?' - the
value is perceived as not measured.

Automatic conversion script
Id: cif_fix_values 3008 2015-01-20 13:52:24Z robertas 
;
_cod_original_cell_volume 3337.1(9)
_cod_original_sg_symbol_H-M P21/c
_cod_database_code 4066724

loop_
_symmetry_equiv_pos_as_xyz
'x, y, z'
'-x, y+1/2, -z+1/2'
'-x, -y, -z'
'x, -y-1/2, z-1/2'

loop_
_atom_site_label
_atom_site_type_symbol
_atom_site_fract_x
_atom_site_fract_y
_atom_site_fract_z
_atom_site_U_iso_or_equiv
_atom_site_adp_type
_atom_site_occupancy
_atom_site_symmetry_multiplicity
_atom_site_calc_flag
_atom_site_refinement_flags
C1 C 0.2879(2) 0.9488(4) 0.5348(2) 0.0330(9) Uani 1 1 d .
H1 H 0.2521 0.9382 0.5650 0.040 Uiso 1 1 calc R
C2 C 0.2576(2) 0.9531(4) 0.4629(2) 0.0349(9) Uani 1 1 d .
H2 H 0.2024 0.9478 0.4480 0.042 Uiso 1 1 calc R
C3 C 0.3041(2) 0.9656(4) 0.4064(2) 0.0438(10) Uani 1 1 d .
H3A H 0.3210 1.0595 0.4044 0.053 Uiso 1 1 calc R
H3B H 0.2696 0.9440 0.3605 0.053 Uiso 1 1 calc R
C4 C 0.3762(3) 0.8760(4) 0.4168(2) 0.0420(10) Uani 1 1 d .
H4A H 0.3894 0.8587 0.3706 0.050 Uiso 1 1 calc R
H4B H 0.4210 0.9230 0.4466 0.050 Uiso 1 1 calc R
C5 C 0.3639(2) 0.7446(4) 0.4508(2) 0.0327(9) Uani 1 1 d .
H5 H 0.3422 0.6726 0.4214 0.039 Uiso 1 1 calc R
C6 C 0.3825(2) 0.7239(4) 0.5224(2) 0.0326(9) Uani 1 1 d .
H6 H 0.3742 0.6365 0.5383 0.039 Uiso 1 1 calc R
C7 C 0.4148(2) 0.8256(5) 0.5783(3) 0.0492(12) Uani 1 1 d .
H7A H 0.4710 0.8391 0.5788 0.059 Uiso 1 1 calc R
H7B H 0.4109 0.7892 0.6247 0.059 Uiso 1 1 calc R
C8 C 0.3740(2) 0.9597(4) 0.5684(2) 0.0421(10) Uani 1 1 d .
H8A H 0.3797 1.0036 0.6148 0.051 Uiso 1 1 calc R
H8B H 0.3999 1.0168 0.5387 0.051 Uiso 1 1 calc R
C9 C 0.14729(19) 0.7428(3) 0.51636(18) 0.0231(7) Uani 1 1 d .
C10 C 0.0221(2) 0.6820(4) 0.5152(2) 0.0341(9) Uani 1 1 d .
H10 H -0.0296 0.6499 0.4986 0.041 Uiso 1 1 calc R
C11 C 0.0528(2) 0.7229(4) 0.5806(2) 0.0323(9) Uani 1 1 d .
H11 H 0.0274 0.7257 0.6191 0.039 Uiso 1 1 calc R
C12 C 0.23259(19) 0.5471(3) 0.46130(18) 0.0233(7) Uani 1 1 d .
C13 C 0.1588(2) 0.3972(3) 0.3877(2) 0.0294(8) Uani 1 1 d .
H13 H 0.1201 0.3625 0.3502 0.035 Uiso 1 1 calc R
C14 C 0.2089(2) 0.3268(4) 0.4360(2) 0.0299(8) Uani 1 1 d .
H14 H 0.2127 0.2325 0.4392 0.036 Uiso 1 1 calc R
C15 C 0.0607(2) 0.6733(4) 0.3994(2) 0.0351(9) Uani 1 1 d .
H15A H 0.0346 0.7543 0.3765 0.042 Uiso 1 1 calc R
H15B H 0.0230 0.5987 0.3887 0.042 Uiso 1 1 calc R
C16 C 0.1301(2) 0.6425(4) 0.36747(19) 0.0295(8) Uani 1 1 d .
H16A H 0.1118 0.6210 0.3170 0.035 Uiso 1 1 calc R
H16B H 0.1643 0.7220 0.3711 0.035 Uiso 1 1 calc R
C17 C 0.1748(2) 0.8370(4) 0.63874(19) 0.0265(8) Uani 1 1 d .
C18 C 0.1505(2) 0.9681(4) 0.6469(2) 0.0289(8) Uani 1 1 d .
C19 C 0.1939(2) 1.0432(4) 0.7019(2) 0.0344(9) Uani 1 1 d .
H19 H 0.1775 1.1314 0.7093 0.041 Uiso 1 1 calc R
C20 C 0.2601(2) 0.9931(4) 0.74595(19) 0.0347(9) Uani 1 1 d .
C21 C 0.2818(2) 0.8620(4) 0.73591(19) 0.0343(9) Uani 1 1 d .
H21 H 0.3269 0.8265 0.7663 0.041 Uiso 1 1 calc R
C22 C 0.2400(2) 0.7815(4) 0.68332(19) 0.0298(8) Uani 1 1 d .
C23 C 0.0822(2) 1.0286(4) 0.5962(2) 0.0370(9) Uani 1 1 d .
H23A H 0.0765 1.1223 0.6085 0.056 Uiso 1 1 calc R
H23B H 0.0343 0.9799 0.5988 0.056 Uiso 1 1 calc R
H23C H 0.0913 1.0231 0.5482 0.056 Uiso 1 1 calc R
C24 C 0.3087(3) 1.0770(5) 0.8035(2) 0.0481(11) Uani 1 1 d .
H24A H 0.3627 1.0812 0.7968 0.072 Uiso 1 1 calc R
H24B H 0.3082 1.0369 0.8493 0.072 Uiso 1 1 calc R
H24C H 0.2869 1.1672 0.8016 0.072 Uiso 1 1 calc R
C25 C 0.2647(2) 0.6398(4) 0.6758(2) 0.0413(10) Uani 1 1 d .
H25A H 0.2742 0.6261 0.6284 0.062 Uiso 1 1 calc R
H25B H 0.2233 0.5793 0.6834 0.062 Uiso 1 1 calc R
H25C H 0.3128 0.6213 0.7107 0.062 Uiso 1 1 calc R
C26 C 0.3086(2) 0.3799(3) 0.54386(18) 0.0247(7) Uani 1 1 d .
C27 C 0.3878(2) 0.3634(4) 0.5431(2) 0.0299(8) Uani 1 1 d .
C28 C 0.4381(2) 0.3325(4) 0.6069(2) 0.0405(10) Uani 1 1 d .
H28 H 0.4924 0.3227 0.6080 0.049 Uiso 1 1 calc R
C29 C 0.4119(2) 0.3158(5) 0.6683(2) 0.0454(11) Uani 1 1 d .
C30 C 0.3320(2) 0.3235(4) 0.6655(2) 0.0399(10) Uani 1 1 d .
H30 H 0.3129 0.3072 0.7069 0.048 Uiso 1 1 calc R
C31 C 0.2793(2) 0.3545(4) 0.6033(2) 0.0297(8) Uani 1 1 d .
C32 C 0.4175(2) 0.3738(4) 0.4768(2) 0.0407(10) Uani 1 1 d .
H32A H 0.4735 0.3530 0.4866 0.061 Uiso 1 1 calc R
H32B H 0.4093 0.4647 0.4582 0.061 Uiso 1 1 calc R
H32C H 0.3893 0.3106 0.4421 0.061 Uiso 1 1 calc R
C33 C 0.4684(3) 0.2877(7) 0.7371(3) 0.0771(19) Uani 1 1 d .
H33A H 0.4424 0.3031 0.7763 0.116 Uiso 1 1 calc R
H33B H 0.5137 0.3471 0.7417 0.116 Uiso 1 1 calc R
H33C H 0.4859 0.1948 0.7378 0.116 Uiso 1 1 calc R
C34 C 0.1921(2) 0.3580(4) 0.5996(2) 0.0375(9) Uani 1 1 d .
H34A H 0.1705 0.4415 0.5776 0.056 Uiso 1 1 calc R
H34B H 0.1821 0.3524 0.6472 0.056 Uiso 1 1 calc R
H34C H 0.1672 0.2823 0.5717 0.056 Uiso 1 1 calc R
N1 N 0.07915(17) 0.6947(3) 0.47600(16) 0.0289(7) Uani 1 1 d .
N2 N 0.12926(16) 0.7606(3) 0.58084(16) 0.0260(6) Uani 1 1 d .
N4 N 0.17456(16) 0.5302(3) 0.40333(15) 0.0259(6) Uani 1 1 d .
N5 N 0.25435(15) 0.4188(3) 0.48057(15) 0.0226(6) Uani 1 1 d .
Rh1 Rh 0.257502(14) 0.74337(3) 0.493838(13) 0.02081(10) Uani 1 1 d .
F1 F 0.17230(15) 0.1156(3) 0.28442(15) 0.0610(8) Uani 1 1 d .
F2 F 0.00051(15) 0.0023(3) 0.27104(16) 0.0692(9) Uani 1 1 d .
F3 F 0.08164(16) 0.0172(3) 0.19825(13) 0.0612(8) Uani 1 1 d .
F4 F 0.09164(17) 0.1001(4) 0.35789(14) 0.0701(9) Uani 1 1 d .
F5 F 0.12205(19) -0.0826(3) 0.30264(18) 0.0773(10) Uani 1 1 d .
F6 F 0.0518(2) 0.1994(3) 0.25316(19) 0.0863(12) Uani 1 1 d .
P1 P 0.08623(6) 0.05698(10) 0.27801(5) 0.0305(2) Uani 1 1 d .

loop_
_atom_site_aniso_label
_atom_site_aniso_U_11
_atom_site_aniso_U_22
_atom_site_aniso_U_33
_atom_site_aniso_U_23
_atom_site_aniso_U_13
_atom_site_aniso_U_12
C1 0.035(2) 0.0178(19) 0.051(2) -0.0092(17) 0.0178(18) -0.0050(15)
C2 0.031(2) 0.019(2) 0.055(3) 0.0020(17) 0.0104(18) 0.0018(15)
C3 0.041(2) 0.038(2) 0.053(3) 0.017(2) 0.013(2) 0.0066(19)
C4 0.046(2) 0.037(2) 0.047(2) 0.0021(19) 0.019(2) 0.0014(19)
C5 0.0262(18) 0.026(2) 0.050(2) -0.0049(17) 0.0158(17) 0.0021(15)
C6 0.0225(18) 0.033(2) 0.041(2) -0.0058(17) 0.0041(16) 0.0026(15)
C7 0.034(2) 0.052(3) 0.056(3) -0.015(2) -0.002(2) -0.005(2)
C8 0.039(2) 0.035(2) 0.051(3) -0.018(2) 0.0076(19) -0.0112(18)
C9 0.0183(16) 0.0145(17) 0.0338(19) -0.0012(14) -0.0008(14) 0.0033(13)
C10 0.0212(18) 0.026(2) 0.054(3) -0.0028(18) 0.0063(17) -0.0023(15)
C11 0.0257(18) 0.029(2) 0.044(2) 0.0021(17) 0.0116(16) -0.0005(15)
C12 0.0241(17) 0.0192(18) 0.0258(18) -0.0019(14) 0.0035(14) 0.0021(14)
C13 0.0291(19) 0.0194(19) 0.036(2) -0.0093(15) -0.0005(15) -0.0015(14)
C14 0.0316(19) 0.0163(18) 0.040(2) -0.0063(15) 0.0044(16) -0.0004(14)
C15 0.0290(19) 0.030(2) 0.039(2) -0.0052(17) -0.0096(16) 0.0044(16)
C16 0.034(2) 0.0211(19) 0.0289(19) -0.0003(15) -0.0042(15) 0.0075(15)
C17 0.0253(18) 0.026(2) 0.0308(19) -0.0003(15) 0.0108(15) -0.0007(14)
C18 0.0284(18) 0.025(2) 0.036(2) 0.0010(16) 0.0133(16) -0.0002(15)
C19 0.049(2) 0.025(2) 0.034(2) -0.0040(16) 0.0194(18) -0.0035(17)
C20 0.043(2) 0.034(2) 0.029(2) -0.0014(16) 0.0130(17) -0.0126(17)
C21 0.035(2) 0.038(2) 0.029(2) 0.0033(17) 0.0031(16) -0.0016(17)
C22 0.0311(19) 0.027(2) 0.0317(19) 0.0016(15) 0.0083(16) 0.0022(15)
C23 0.035(2) 0.027(2) 0.050(2) 0.0005(18) 0.0118(18) 0.0073(16)
C24 0.063(3) 0.048(3) 0.034(2) -0.005(2) 0.011(2) -0.021(2)
C25 0.043(2) 0.030(2) 0.046(2) 0.0028(18) -0.0005(19) 0.0085(18)
C26 0.0251(17) 0.0134(17) 0.0327(19) 0.0021(14) -0.0004(14) 0.0032(13)
C27 0.0265(18) 0.0226(19) 0.038(2) 0.0013(16) 0.0020(15) 0.0036(15)
C28 0.0251(19) 0.038(2) 0.054(3) 0.011(2) -0.0014(18) 0.0065(17)
C29 0.041(2) 0.042(3) 0.047(3) 0.017(2) -0.005(2) -0.0023(19)
C30 0.045(2) 0.037(2) 0.037(2) 0.0167(18) 0.0063(18) -0.0035(19)
C31 0.0301(19) 0.0190(19) 0.038(2) 0.0058(15) 0.0034(16) -0.0011(15)
C32 0.030(2) 0.044(3) 0.050(2) -0.002(2) 0.0104(18) 0.0135(18)
C33 0.048(3) 0.111(5) 0.061(3) 0.041(3) -0.014(3) -0.008(3)
C34 0.032(2) 0.039(2) 0.043(2) 0.0075(18) 0.0110(17) -0.0039(17)
N1 0.0246(15) 0.0193(16) 0.0399(18) -0.0006(13) 0.0005(13) 0.0039(12)
N2 0.0210(14) 0.0222(16) 0.0345(16) -0.0012(13) 0.0055(12) 0.0007(12)
N4 0.0262(15) 0.0208(16) 0.0277(15) -0.0034(12) -0.0010(12) 0.0036(12)
N5 0.0209(14) 0.0149(15) 0.0304(15) -0.0009(12) 0.0018(12) 0.0028(11)
Rh1 0.01814(15) 0.01543(16) 0.02753(16) -0.00272(11) 0.00185(10) 0.00197(10)
F1 0.0419(14) 0.0650(19) 0.0713(19) 0.0103(15) 0.0011(13) -0.0156(13)
F2 0.0392(15) 0.092(2) 0.075(2) -0.0059(17) 0.0093(14) -0.0223(15)
F3 0.0584(17) 0.080(2) 0.0426(15) -0.0070(14) 0.0047(12) 0.0042(15)
F4 0.0625(18) 0.098(2) 0.0475(16) -0.0221(16) 0.0067(13) -0.0049(17)
F5 0.088(2) 0.0261(15) 0.099(2) 0.0158(15) -0.0236(18) 0.0053(14)
F6 0.085(2) 0.0337(16) 0.113(3) -0.0017(17) -0.039(2) 0.0189(15)
P1 0.0321(5) 0.0227(5) 0.0341(5) 0.0019(4) 0.0013(4) 0.0012(4)

loop_
_atom_type_symbol
_atom_type_description
_atom_type_scat_dispersion_real
_atom_type_scat_dispersion_imag
_atom_type_scat_source
C C 0.0033 0.0016 'International Tables Vol C Tables 4.2.6.8 and 6.1.1.4'
H H 0.0000 0.0000 'International Tables Vol C Tables 4.2.6.8 and 6.1.1.4'
Cl Cl 0.1484 0.1585 'International Tables Vol C Tables 4.2.6.8 and 6.1.1.4'
F F 0.0171 0.0103 'International Tables Vol C Tables 4.2.6.8 and 6.1.1.4'
N N 0.0061 0.0033 'International Tables Vol C Tables 4.2.6.8 and 6.1.1.4'
P P 0.1023 0.0942 'International Tables Vol C Tables 4.2.6.8 and 6.1.1.4'
Rh Rh -1.1178 0.9187 'International Tables Vol C Tables 4.2.6.8 and 6.1.1.4'

loop_
_geom_angle_atom_site_label_1
_geom_angle_atom_site_label_2
_geom_angle_atom_site_label_3
_geom_angle
C2 C1 C8 124.5(4)
C2 C1 Rh1 70.0(2)
C8 C1 Rh1 111.2(2)
C2 C1 H1 117.7
C8 C1 H1 117.7
Rh1 C1 H1 88.8
C1 C2 C3 126.1(4)
C1 C2 Rh1 73.4(2)
C3 C2 Rh1 108.2(3)
C1 C2 H2 117.0
C3 C2 H2 117.0
Rh1 C2 H2 88.2
C2 C3 C4 114.4(3)
C2 C3 H3A 108.7
C4 C3 H3A 108.7
C2 C3 H3B 108.7
C4 C3 H3B 108.7
H3A C3 H3B 107.6
C5 C4 C3 112.4(3)
C5 C4 H4A 109.1
C3 C4 H4A 109.1
C5 C4 H4B 109.1
C3 C4 H4B 109.1
H4A C4 H4B 107.9
C6 C5 C4 123.4(4)
C6 C5 Rh1 69.7(2)
C4 C5 Rh1 112.5(2)
C6 C5 H5 118.3
C4 C5 H5 118.3
Rh1 C5 H5 87.8
C5 C6 C7 126.7(4)
C5 C6 Rh1 73.4(2)
C7 C6 Rh1 109.3(3)
C5 C6 H6 116.6
C7 C6 H6 116.6
Rh1 C6 H6 87.2
C6 C7 C8 114.4(3)
C6 C7 H7A 108.7
C8 C7 H7A 108.7
C6 C7 H7B 108.7
C8 C7 H7B 108.7
H7A C7 H7B 107.6
C1 C8 C7 112.9(3)
C1 C8 H8A 109.0
C7 C8 H8A 109.0
C1 C8 H8B 109.0
C7 C8 H8B 109.0
H8A C8 H8B 107.8
N2 C9 N1 103.3(3)
N2 C9 Rh1 126.9(2)
N1 C9 Rh1 128.2(3)
C11 C10 N1 107.7(3)
C11 C10 H10 126.1
N1 C10 H10 126.1
C10 C11 N2 106.2(3)
C10 C11 H11 126.9
N2 C11 H11 126.9
N4 C12 N5 103.1(3)
N4 C12 Rh1 116.2(2)
N5 C12 Rh1 140.7(2)
C14 C13 N4 106.4(3)
C14 C13 H13 126.8
N4 C13 H13 126.8
C13 C14 N5 106.9(3)
C13 C14 H14 126.6
N5 C14 H14 126.6
N1 C15 C16 115.1(3)
N1 C15 H15A 108.5
C16 C15 H15A 108.5
N1 C15 H15B 108.5
C16 C15 H15B 108.5
H15A C15 H15B 107.5
N4 C16 C15 110.8(3)
N4 C16 H16A 109.5
C15 C16 H16A 109.5
N4 C16 H16B 109.5
C15 C16 H16B 109.5
H16A C16 H16B 108.1
C22 C17 C18 122.1(3)
C22 C17 N2 120.9(3)
C18 C17 N2 116.9(3)
C19 C18 C17 117.7(3)
C19 C18 C23 120.9(3)
C17 C18 C23 121.4(3)
C20 C19 C18 121.9(4)
C20 C19 H19 119.0
C18 C19 H19 119.0
C19 C20 C21 118.2(4)
C19 C20 C24 121.6(4)
C21 C20 C24 120.2(4)
C22 C21 C20 122.5(4)
C22 C21 H21 118.7
C20 C21 H21 118.7
C21 C22 C17 117.5(3)
C21 C22 C25 120.4(3)
C17 C22 C25 122.1(3)
C18 C23 H23A 109.5
C18 C23 H23B 109.5
H23A C23 H23B 109.5
C18 C23 H23C 109.5
H23A C23 H23C 109.5
H23B C23 H23C 109.5
C20 C24 H24A 109.5
C20 C24 H24B 109.5
H24A C24 H24B 109.5
C20 C24 H24C 109.5
H24A C24 H24C 109.5
H24B C24 H24C 109.5
C22 C25 H25A 109.5
C22 C25 H25B 109.5
H25A C25 H25B 109.5
C22 C25 H25C 109.5
H25A C25 H25C 109.5
H25B C25 H25C 109.5
C31 C26 C27 122.0(3)
C31 C26 N5 118.0(3)
C27 C26 N5 119.9(3)
C28 C27 C26 117.2(4)
C28 C27 C32 121.0(3)
C26 C27 C32 121.8(3)
C29 C28 C27 122.3(4)
C29 C28 H28 118.8
C27 C28 H28 118.8
C28 C29 C30 118.5(4)
C28 C29 C33 120.9(4)
C30 C29 C33 120.6(4)
C29 C30 C31 121.5(4)
C29 C30 H30 119.3
C31 C30 H30 119.3
C26 C31 C30 118.2(3)
C26 C31 C34 120.3(3)
C30 C31 C34 121.5(4)
C27 C32 H32A 109.5
C27 C32 H32B 109.5
H32A C32 H32B 109.5
C27 C32 H32C 109.5
H32A C32 H32C 109.5
H32B C32 H32C 109.5
C29 C33 H33A 109.5
C29 C33 H33B 109.5
H33A C33 H33B 109.5
C29 C33 H33C 109.5
H33A C33 H33C 109.5
H33B C33 H33C 109.5
C31 C34 H34A 109.5
C31 C34 H34B 109.5
H34A C34 H34B 109.5
C31 C34 H34C 109.5
H34A C34 H34C 109.5
H34B C34 H34C 109.5
C9 N1 C10 111.0(3)
C9 N1 C15 127.6(3)
C10 N1 C15 121.0(3)
C9 N2 C11 111.7(3)
C9 N2 C17 125.8(3)
C11 N2 C17 121.1(3)
C12 N4 C13 112.5(3)
C12 N4 C16 122.0(3)
C13 N4 C16 125.3(3)
C12 N5 C14 111.2(3)
C12 N5 C26 125.6(3)
C14 N5 C26 122.6(3)
C9 Rh1 C12 85.25(13)
C9 Rh1 C6 152.83(15)
C12 Rh1 C6 97.39(14)
C9 Rh1 C2 96.67(14)
C12 Rh1 C2 146.76(15)
C6 Rh1 C2 95.66(15)
C9 Rh1 C5 170.10(14)
C12 Rh1 C5 91.68(14)
C6 Rh1 C5 36.94(15)
C2 Rh1 C5 80.78(14)
C9 Rh1 C1 95.14(13)
C12 Rh1 C1 176.63(14)
C6 Rh1 C1 80.74(14)
C2 Rh1 C1 36.55(15)
C5 Rh1 C1 88.48(14)
F5 P1 F2 91.58(18)
F5 P1 F6 178.8(2)
F2 P1 F6 89.64(19)
F5 P1 F3 90.51(18)
F2 P1 F3 88.73(16)
F6 P1 F3 89.47(18)
F5 P1 F4 90.38(19)
F2 P1 F4 92.15(17)
F6 P1 F4 89.62(19)
F3 P1 F4 178.73(19)
F5 P1 F1 89.71(17)
F2 P1 F1 178.70(18)
F6 P1 F1 89.06(18)
F3 P1 F1 91.19(16)
F4 P1 F1 87.91(16)

loop_
_geom_bond_atom_site_label_1
_geom_bond_atom_site_label_2
_geom_bond_distance
C1 C2 1.386(6)
C1 C8 1.515(5)
C1 Rh1 2.232(4)
C1 H1 0.9500
C2 C3 1.506(6)
C2 Rh1 2.188(4)
C2 H2 0.9500
C3 C4 1.527(6)
C3 H3A 0.9900
C3 H3B 0.9900
C4 C5 1.510(6)
C4 H4A 0.9900
C4 H4B 0.9900
C5 C6 1.378(6)
C5 Rh1 2.197(4)
C5 H5 0.9500
C6 C7 1.510(6)
C6 Rh1 2.150(4)
C6 H6 0.9500
C7 C8 1.516(6)
C7 H7A 0.9900
C7 H7B 0.9900
C8 H8A 0.9900
C8 H8B 0.9900
C9 N2 1.369(5)
C9 N1 1.369(4)
C9 Rh1 2.066(3)
C10 C11 1.337(6)
C10 N1 1.384(5)
C10 H10 0.9500
C11 N2 1.390(5)
C11 H11 0.9500
C12 N4 1.359(4)
C12 N5 1.371(4)
C12 Rh1 2.086(3)
C13 C14 1.343(5)
C13 N4 1.383(5)
C13 H13 0.9500
C14 N5 1.394(4)
C14 H14 0.9500
C15 N1 1.472(5)
C15 C16 1.508(5)
C15 H15A 0.9900
C15 H15B 0.9900
C16 N4 1.460(4)
C16 H16A 0.9900
C16 H16B 0.9900
C17 C22 1.395(5)
C17 C18 1.401(5)
C17 N2 1.453(5)
C18 C19 1.395(5)
C18 C23 1.508(5)
C19 C20 1.382(6)
C19 H19 0.9500
C20 C21 1.393(6)
C20 C24 1.510(5)
C21 C22 1.384(5)
C21 H21 0.9500
C22 C25 1.502(5)
C23 H23A 0.9800
C23 H23B 0.9800
C23 H23C 0.9800
C24 H24A 0.9800
C24 H24B 0.9800
C24 H24C 0.9800
C25 H25A 0.9800
C25 H25B 0.9800
C25 H25C 0.9800
C26 C31 1.385(5)
C26 C27 1.399(5)
C26 N5 1.441(4)
C27 C28 1.396(5)
C27 C32 1.493(6)
C28 C29 1.378(6)
C28 H28 0.9500
C29 C30 1.389(6)
C29 C33 1.514(6)
C30 C31 1.392(5)
C30 H30 0.9500
C31 C34 1.512(5)
C32 H32A 0.9800
C32 H32B 0.9800
C32 H32C 0.9800
C33 H33A 0.9800
C33 H33B 0.9800
C33 H33C 0.9800
C34 H34A 0.9800
C34 H34B 0.9800
C34 H34C 0.9800
F1 P1 1.597(3)
F2 P1 1.576(3)
F3 P1 1.588(3)
F4 P1 1.597(3)
F5 P1 1.566(3)
F6 P1 1.586(3)
